data_4503092
loop_
_publ_author_name
'Liu, Hui-Jun'
'Tao, Xu-Tang'
'Yang, Jia-Xiang'
'Yan, Yun-Xing'
'Ren, Yan'
'Zhao, Hua-Ping'
'Xin, Qian'
'Yu, Wen-Tao'
'Jiang, Min-Hua'

_publ_section_title
;
 Three-Dimensional Metal&#x2212;Organic Network Architecture with Large
 \p-Conjugated Indolocarbazole Derivative: Synthesis, Supramolecular
 Structure, and Highly Enhanced Fluorescence
;
_journal_issue 1
_journal_name_full 'Crystal Growth &amp; Design'
_journal_page_first 259
_journal_paper_doi 10.1021/cg070276j
_journal_volume 8
_journal_year 2008
_chemical_formula_moiety C48H52N4,Cd(SCN)2
_chemical_formula_sum 'C50 H54 Cd N6 S2'
_chemical_formula_weight 915.51
_chemical_name_systematic
;
 ?
;
_space_group_IT_number 15
_symmetry_cell_setting monoclinic
_symmetry_space_group_name_Hall '-C 2yc'
_symmetry_space_group_name_H-M 'C 1 2/c 1'
_atom_sites_solution_hydrogens geom
_atom_sites_solution_primary direct
_atom_sites_solution_secondary difmap
_audit_creation_method SHELXL-97
_cell_angle_alpha 90.00
_cell_angle_beta 91.1640(10)
_cell_angle_gamma 90.00
_cell_formula_units_Z 8
_cell_length_a 11.4021(2)
_cell_length_b 32.4814(6)
_cell_length_c 26.1045(6)
_cell_measurement_reflns_used 6428
_cell_measurement_temperature 293(2)
_cell_measurement_theta_max 23.10
_cell_measurement_theta_min 2.48
_cell_volume 9666.0(3)
_computing_cell_refinement 'APEX2 Software Suite (Bruker,2005)'
_computing_data_collection 'APEX2 Software Suite (Bruker,2005)'
_computing_data_reduction 'APEX2 Software Suite (Bruker,2005)'
_computing_molecular_graphics 'SHELXTL (Bruker, 1997)'
_computing_publication_material 'WINGX (Farrugia,1999)'
_computing_structure_refinement 'SHELXL-97 (Sheldrick, 1997)'
_computing_structure_solution 'SIR97 (Altomare,1999)'
_diffrn_ambient_temperature 293(2)
_diffrn_measured_fraction_theta_full 0.994
_diffrn_measured_fraction_theta_max 0.931
_diffrn_measurement_device_type 'Bruker APEX2 CCD area-detector diffractometer'
_diffrn_measurement_method '\f and \w scans'
_diffrn_radiation_monochromator graphite
_diffrn_radiation_source 'fine-focus sealed tube'
_diffrn_radiation_type MoK\a
_diffrn_radiation_wavelength 0.71073
_diffrn_reflns_av_R_equivalents 0.0665
_diffrn_reflns_av_sigmaI/netI 0.1050
_diffrn_reflns_limit_h_max 15
_diffrn_reflns_limit_h_min -15
_diffrn_reflns_limit_k_max 45
_diffrn_reflns_limit_k_min -40
_diffrn_reflns_limit_l_max 36
_diffrn_reflns_limit_l_min -35
_diffrn_reflns_number 38352
_diffrn_reflns_theta_full 27.00
_diffrn_reflns_theta_max 30.13
_diffrn_reflns_theta_min 2.00
_diffrn_standards_decay_% 0
_diffrn_standards_interval_count 0
_diffrn_standards_interval_time 0
_diffrn_standards_number 0
_exptl_absorpt_coefficient_mu 0.577
_exptl_absorpt_correction_T_max 0.8836
_exptl_absorpt_correction_T_min 0.8414
_exptl_absorpt_correction_type multi-scan
_exptl_absorpt_process_details 'APEX2 Software Suite (Bruker,2005)'
_exptl_crystal_colour colourless
_exptl_crystal_density_diffrn 1.258
_exptl_crystal_density_method 'not measured'
_exptl_crystal_description prism
_exptl_crystal_F_000 3808
_exptl_crystal_size_max 0.31
_exptl_crystal_size_mid 0.28
_exptl_crystal_size_min 0.22
_refine_diff_density_max 1.713
_refine_diff_density_min -0.631
_refine_diff_density_rms 0.145
_refine_ls_extinction_method none
_refine_ls_goodness_of_fit_ref 0.934
_refine_ls_hydrogen_treatment constr
_refine_ls_matrix_type full
_refine_ls_number_parameters 461
_refine_ls_number_reflns 13279
_refine_ls_number_restraints 21
_refine_ls_restrained_S_all 7.448
_refine_ls_R_factor_all 0.2051
_refine_ls_R_factor_gt 0.0971
_refine_ls_shift/su_max 0.073
_refine_ls_shift/su_mean 0.010
_refine_ls_structure_factor_coef Fsqd
_refine_ls_weighting_details 'calc w=1/[\s^2^(Fo^2^)+(0.2000P)^2^+0.0200P] where P=(Fo^2^+2Fc^2^)/3'
_refine_ls_weighting_scheme calc
_refine_ls_wR_factor_gt 0.2735
_refine_ls_wR_factor_ref 0.3395
_reflns_number_gt 5290
_reflns_number_total 13279
_reflns_threshold_expression >2sigma(I)
_cod_data_source_file cg070276j-file003.cif
_cod_data_source_block liuhuijun06
_cod_depositor_comments
;
The following automatic conversions were performed:

'_symmetry_cell_setting' value 'Monoclinic' changed to 'monoclinic'
according to /home/saulius/struct/CIF-dictionaries/cif_core.dic
dictionary named 'cif_core.dic' version 2.4.1 from 2010-06-29.

Automatic conversion script
Id: cif_fix_values 1715 2011-07-08 13:25:40Z adriana 
;
_cod_original_sg_symbol_H-M 'C2/c  '
_cod_database_code 4503092

loop_
_symmetry_equiv_pos_as_xyz
'x, y, z'
'-x, y, -z+1/2'
'x+1/2, y+1/2, z'
'-x+1/2, y+1/2, -z+1/2'
'-x, -y, -z'
'x, -y, z-1/2'
'-x+1/2, -y+1/2, -z'
'x+1/2, -y+1/2, z-1/2'

loop_
_atom_site_label
_atom_site_type_symbol
_atom_site_fract_x
_atom_site_fract_y
_atom_site_fract_z
_atom_site_U_iso_or_equiv
_atom_site_adp_type
_atom_site_occupancy
_atom_site_symmetry_multiplicity
_atom_site_calc_flag
_atom_site_refinement_flags
C1 C 0.766(4) 0.0863(16) 0.229(2) 0.058(13) Uani 1 1 d .
C2 C 0.731(4) -0.0164(16) 0.228(2) 0.054(12) Uani 1 1 d .
C3 C 0.430(5) -0.009(2) 0.152(3) 0.079(18) Uani 1 1 d .
H3 H 0.4445 -0.0264 0.1789 0.095 Uiso 1 1 calc R
C4 C 0.415(7) -0.025(3) 0.105(4) 0.11(3) Uani 1 1 d .
H4 H 0.4230 -0.0534 0.1004 0.131 Uiso 1 1 calc R
C5 C 0.388(9) 0.000(3) 0.064(4) 0.12(3) Uani 1 1 d .
H5 H 0.3745 -0.0113 0.0314 0.142 Uiso 1 1 calc R
C6 C 0.380(7) 0.042(2) 0.072(3) 0.10(2) Uani 1 1 d .
H6 H 0.3628 0.0599 0.0449 0.120 Uiso 1 1 calc R
C7 C 0.400(5) 0.057(2) 0.122(3) 0.078(18) Uani 1 1 d .
C8 C 0.385(5) 0.1009(19) 0.133(3) 0.070(16) Uani 1 1 d .
H8 H 0.3944 0.1089 0.1668 0.083 Uiso 1 1 calc R
C9 C 0.361(7) 0.129(2) 0.101(3) 0.09(2) Uani 1 1 d .
H9 H 0.3498 0.1208 0.0674 0.104 Uiso 1 1 calc R
C10 C 0.347(7) 0.174(2) 0.111(3) 0.09(2) Uani 1 1 d .
C11 C 0.336(10) 0.203(3) 0.071(3) 0.12(3) Uani 1 1 d .
H11 H 0.3384 0.1936 0.0379 0.145 Uiso 1 1 calc R
C12 C 0.324(10) 0.242(3) 0.078(3) 0.13(4) Uani 1 1 d .
H12 H 0.3132 0.2591 0.0500 0.157 Uiso 1 1 calc R
C13 C 0.327(8) 0.258(2) 0.129(3) 0.10(2) Uani 1 1 d .
C14 C 0.336(7) 0.230(2) 0.170(3) 0.085(19) Uani 1 1 d .
C15 C 0.344(6) 0.189(2) 0.160(2) 0.081(18) Uani 1 1 d .
H15 H 0.3485 0.1702 0.1875 0.097 Uiso 1 1 calc R
C16 C 0.342(6) 0.254(2) 0.216(2) 0.077(17) Uani 1 1 d .
C17 C 0.339(7) 0.297(2) 0.201(3) 0.083(19) Uani 1 1 d .
C18 C 0.345(6) 0.329(2) 0.235(2) 0.076(17) Uani 1 1 d .
H18 H 0.3476 0.3563 0.2248 0.092 Uiso 1 1 calc R
C19 C 0.348(7) 0.317(2) 0.287(3) 0.085(19) Uani 1 1 d .
C20 C 0.347(7) 0.276(2) 0.302(3) 0.083(19) Uani 1 1 d .
C21 C 0.346(6) 0.243(2) 0.268(2) 0.079(18) Uani 1 1 d .
H21 H 0.3480 0.2157 0.2785 0.095 Uiso 1 1 calc R
C22 C 0.363(6) 0.342(2) 0.335(3) 0.09(2) Uani 1 1 d .
C23 C 0.369(8) 0.313(3) 0.374(3) 0.10(2) Uani 1 1 d .
C24 C 0.378(10) 0.327(3) 0.425(3) 0.13(4) Uani 1 1 d .
H24 H 0.3789 0.3087 0.4524 0.151 Uiso 1 1 calc R
C25 C 0.387(9) 0.368(3) 0.434(3) 0.12(3) Uani 1 1 d .
H25 H 0.3920 0.3779 0.4679 0.145 Uiso 1 1 calc R
C26 C 0.388(7) 0.397(2) 0.392(3) 0.09(2) Uani 1 1 d .
C27 C 0.373(6) 0.383(2) 0.343(3) 0.09(2) Uani 1 1 d .
H27 H 0.3712 0.4011 0.3155 0.106 Uiso 1 1 calc R
C28 C 0.401(7) 0.441(3) 0.403(3) 0.10(3) Uani 1 1 d .
H28 H 0.4005 0.4483 0.4374 0.125 Uiso 1 1 calc R
C29 C 0.412(5) 0.471(2) 0.370(3) 0.082(19) Uani 1 1 d .
H29 H 0.4119 0.4636 0.3352 0.099 Uiso 1 1 calc R
C30 C 0.427(5) 0.515(2) 0.382(3) 0.08(2) Uani 1 1 d .
C31 C 0.418(8) 0.531(3) 0.430(4) 0.12(3) Uani 1 1 d .
H31 H 0.4050 0.5136 0.4575 0.140 Uiso 1 1 calc R
C32 C 0.430(9) 0.574(4) 0.436(5) 0.15(5) Uani 1 1 d .
H32 H 0.4249 0.5852 0.4691 0.180 Uiso 1 1 calc R
C33 C 0.447(8) 0.597(3) 0.400(5) 0.12(4) Uani 1 1 d .
H33 H 0.4563 0.6256 0.4043 0.147 Uiso 1 1 calc R
C34 C 0.453(6) 0.580(2) 0.350(4) 0.11(3) Uani 1 1 d .
H34 H 0.4631 0.5972 0.3224 0.133 Uiso 1 1 calc R
C35 C 0.319(9) 0.335(2) 0.117(3) 0.12(3) Uani 1 1 d .
H35A H 0.3598 0.3567 0.1356 0.139 Uiso 1 1 calc R
H35B H 0.3629 0.3307 0.0855 0.139 Uiso 1 1 calc R
C36 C 0.211(12) 0.351(4) 0.102(5) 0.17(5) Uiso 1 1 d D
H36 H 0.1991 0.3304 0.0746 0.207 Uiso 1 1 calc R
C37 C 0.192(16) 0.389(4) 0.064(6) 0.23(8) Uiso 1 1 d D
H37A H 0.2368 0.3858 0.0327 0.280 Uiso 1 1 calc R
H37B H 0.1097 0.3926 0.0545 0.280 Uiso 1 1 calc R
C38 C 0.238(12) 0.423(3) 0.097(5) 0.18(5) Uiso 1 1 d D
H38A H 0.1889 0.4283 0.1261 0.215 Uiso 1 1 calc R
H38B H 0.3183 0.4184 0.1086 0.215 Uiso 1 1 calc R
C39 C 0.23(2) 0.458(4) 0.059(7) 0.28(10) Uiso 1 1 d D
H39A H 0.1544 0.4594 0.0421 0.333 Uiso 1 1 calc R
H39B H 0.2912 0.4558 0.0333 0.333 Uiso 1 1 calc R
C40 C 0.253(17) 0.494(4) 0.095(7) 0.25(8) Uiso 1 1 d D
H40A H 0.2032 0.5170 0.0854 0.368 Uiso 1 1 calc R
H40B H 0.3335 0.5028 0.0938 0.368 Uiso 1 1 calc R
H40C H 0.2356 0.4863 0.1298 0.368 Uiso 1 1 calc R
C41 C 0.103(16) 0.339(7) 0.129(7) 0.28(10) Uiso 1 1 d D
H41A H 0.0936 0.3569 0.1582 0.341 Uiso 1 1 calc R
H41B H 0.1100 0.3110 0.1407 0.341 Uiso 1 1 calc R
C42 C -0.007(17) 0.343(12) 0.091(13) 0.6(3) Uiso 1 1 d D
H42A H -0.0633 0.3224 0.0986 0.848 Uiso 1 1 calc R
H42B H 0.0174 0.3406 0.0562 0.848 Uiso 1 1 calc R
H42C H -0.0424 0.3701 0.0954 0.848 Uiso 1 1 calc R
C43 C 0.366(10) 0.236(3) 0.385(3) 0.13(4) Uani 1 1 d .
H43A H 0.4083 0.2413 0.4166 0.159 Uiso 1 1 calc R
H43B H 0.4122 0.2163 0.3654 0.159 Uiso 1 1 calc R
C44 C 0.244(16) 0.215(4) 0.397(7) 0.21(7) Uiso 1 1 d D
H44 H 0.2101 0.2012 0.3673 0.250 Uiso 1 1 calc R
C45 C 0.155(15) 0.241(6) 0.424(7) 0.24(8) Uiso 1 1 d D
H45A H 0.1474 0.2664 0.4042 0.293 Uiso 1 1 calc R
H45B H 0.1893 0.2486 0.4568 0.293 Uiso 1 1 calc R
C46 C 0.029(15) 0.225(5) 0.434(6) 0.23(7) Uiso 1 1 d D
H46A H -0.0170 0.2276 0.4026 0.342 Uiso 1 1 calc R
H46B H -0.0052 0.2418 0.4599 0.342 Uiso 1 1 calc R
H46C H 0.0327 0.1972 0.4443 0.342 Uiso 1 1 calc R
C47 C 0.257(19) 0.186(5) 0.444(6) 0.28(9) Uiso 1 1 d D
H47A H 0.3236 0.1925 0.4658 0.339 Uiso 1 1 calc R
H47B H 0.1859 0.1846 0.4638 0.339 Uiso 1 1 calc R
C48 C 0.27(2) 0.150(4) 0.414(7) 0.29(10) Uiso 1 1 d D
H48A H 0.3284 0.1535 0.3865 0.349 Uiso 1 1 calc R
H48B H 0.2018 0.1373 0.4017 0.349 Uiso 1 1 calc R
C49 C 0.33(2) 0.126(4) 0.461(9) 0.39(15) Uiso 1 1 d D
H49A H 0.4156 0.1259 0.4613 0.467 Uiso 1 1 calc R
H49B H 0.3018 0.1351 0.4939 0.467 Uiso 1 1 calc R
C50 C 0.2804 0.0859 0.4451 0.29(10) Uiso 1 1 d D
H50A H 0.2988 0.0807 0.4100 0.441 Uiso 1 1 calc R
H50B H 0.1967 0.0866 0.4486 0.441 Uiso 1 1 calc R
H50C H 0.3128 0.0644 0.4662 0.441 Uiso 1 1 calc R
Cd1 Cd 0.5000 0.04688(17) 0.2500 0.062(2) Uani 1 2 d S
Cd2 Cd 0.5000 0.52432(19) 0.2500 0.075(3) Uani 1 2 d S
N1 N 0.641(4) -0.0018(15) 0.231(2) 0.077(14) Uani 1 1 d .
N2 N 0.354(4) 0.5720(16) 0.234(3) 0.089(18) Uani 1 1 d .
N3 N 0.426(4) 0.0314(15) 0.161(2) 0.071(13) Uani 1 1 d .
N4 N 0.330(6) 0.2978(17) 0.147(2) 0.091(18) Uani 1 1 d .
N5 N 0.356(6) 0.2739(19) 0.356(2) 0.092(18) Uani 1 1 d .
N6 N 0.444(4) 0.5397(17) 0.342(3) 0.086(17) Uani 1 1 d .
S3 S 0.6407(12) 0.4612(5) 0.2767(7) 0.073(5) Uani 1 1 d .
S4 S 0.6371(12) 0.1090(5) 0.2194(6) 0.070(4) Uani 1 1 d .

loop_
_atom_site_aniso_label
_atom_site_aniso_U_11
_atom_site_aniso_U_22
_atom_site_aniso_U_33
_atom_site_aniso_U_23
_atom_site_aniso_U_13
_atom_site_aniso_U_12
C1 0.04(3) 0.05(3) 0.08(4) 0.00(3) 0.01(2) -0.01(2)
C2 0.04(3) 0.05(3) 0.07(4) 0.00(2) 0.00(2) 0.00(2)
C3 0.07(4) 0.06(4) 0.11(5) -0.02(4) 0.00(3) 0.00(3)
C4 0.10(6) 0.08(5) 0.14(8) -0.03(6) -0.02(5) 0.02(4)
C5 0.15(8) 0.09(6) 0.11(7) -0.04(5) -0.02(6) 0.02(6)
C6 0.12(6) 0.09(5) 0.09(5) -0.04(4) -0.02(4) 0.01(4)
C7 0.05(3) 0.08(4) 0.10(5) -0.02(4) -0.01(3) 0.00(3)
C8 0.07(3) 0.06(4) 0.08(4) -0.01(3) -0.01(3) 0.01(3)
C9 0.12(6) 0.07(4) 0.06(4) -0.01(4) -0.01(4) 0.02(4)
C10 0.13(6) 0.08(4) 0.06(4) -0.01(4) -0.01(4) 0.03(4)
C11 0.21(11) 0.09(6) 0.07(5) -0.01(4) 0.01(5) 0.03(6)
C12 0.24(12) 0.08(5) 0.07(5) 0.00(4) 0.00(5) 0.07(7)
C13 0.15(7) 0.08(5) 0.06(4) 0.00(4) 0.01(4) 0.04(5)
C14 0.12(6) 0.06(4) 0.07(4) -0.01(4) 0.01(4) 0.02(4)
C15 0.11(5) 0.07(4) 0.07(4) 0.00(3) 0.00(3) 0.02(4)
C16 0.10(5) 0.07(4) 0.06(4) 0.00(3) 0.01(3) 0.00(3)
C17 0.10(5) 0.08(5) 0.07(5) 0.01(4) 0.00(3) 0.03(4)
C18 0.10(5) 0.06(4) 0.07(4) 0.00(3) 0.01(3) 0.00(3)
C19 0.11(5) 0.06(4) 0.08(5) 0.00(3) 0.01(4) -0.01(4)
C20 0.10(5) 0.08(5) 0.06(4) 0.00(4) 0.01(3) -0.02(4)
C21 0.10(5) 0.06(4) 0.08(5) 0.01(3) 0.00(3) 0.00(3)
C22 0.10(5) 0.08(5) 0.07(4) -0.01(4) 0.02(3) -0.03(4)
C23 0.13(7) 0.09(6) 0.08(5) 0.01(4) 0.02(4) -0.02(5)
C24 0.22(11) 0.09(6) 0.06(5) -0.02(4) 0.02(5) -0.05(6)
C25 0.17(9) 0.12(7) 0.07(5) -0.02(5) 0.01(5) -0.04(6)
C26 0.12(6) 0.08(5) 0.08(5) -0.01(4) 0.02(4) -0.04(4)
C27 0.10(5) 0.08(5) 0.09(5) -0.01(4) 0.03(4) -0.02(4)
C28 0.11(6) 0.11(6) 0.09(5) -0.04(5) 0.02(4) -0.04(5)
C29 0.06(4) 0.08(5) 0.10(5) -0.02(4) 0.02(3) -0.01(3)
C30 0.06(3) 0.08(5) 0.11(6) -0.03(5) 0.01(3) -0.01(3)
C31 0.13(7) 0.11(7) 0.11(7) -0.04(5) 0.02(5) -0.01(6)
C32 0.11(7) 0.17(12) 0.18(12) -0.11(10) 0.04(7) -0.03(8)
C33 0.09(6) 0.09(7) 0.18(11) -0.04(7) 0.03(7) -0.01(5)
C34 0.07(5) 0.07(5) 0.19(9) -0.04(6) 0.01(5) -0.01(4)
C35 0.20(10) 0.06(4) 0.08(5) 0.02(4) 0.03(5) 0.05(5)
C43 0.21(11) 0.11(7) 0.08(5) 0.00(5) 0.02(6) -0.07(7)
Cd1 0.038(3) 0.057(4) 0.092(5) 0.000 0.005(2) 0.000
Cd2 0.037(3) 0.059(4) 0.130(6) 0.000 -0.004(3) 0.000
N1 0.05(3) 0.06(3) 0.12(4) 0.00(3) 0.01(3) 0.00(2)
N2 0.05(3) 0.06(3) 0.16(6) 0.01(3) -0.01(3) 0.00(2)
N3 0.05(3) 0.06(3) 0.10(4) -0.01(3) -0.01(2) 0.01(2)
N4 0.14(6) 0.07(3) 0.07(4) 0.00(3) 0.02(3) 0.02(3)
N5 0.14(5) 0.08(4) 0.06(4) 0.00(3) 0.01(3) -0.02(4)
N6 0.06(3) 0.06(3) 0.14(6) -0.03(3) 0.01(3) 0.00(2)
S3 0.044(7) 0.059(9) 0.117(13) 0.014(8) 0.002(7) -0.005(6)
S4 0.048(7) 0.063(9) 0.099(12) 0.018(8) 0.002(7) 0.003(6)

loop_
_atom_type_symbol
_atom_type_description
_atom_type_scat_dispersion_real
_atom_type_scat_dispersion_imag
_atom_type_scat_source
C C 0.0033 0.0016 'International Tables Vol C Tables 4.2.6.8 and 6.1.1.4'
H H 0.0000 0.0000 'International Tables Vol C Tables 4.2.6.8 and 6.1.1.4'
N N 0.0061 0.0033 'International Tables Vol C Tables 4.2.6.8 and 6.1.1.4'
S S 0.1246 0.1234 'International Tables Vol C Tables 4.2.6.8 and 6.1.1.4'
Cd Cd -0.8075 1.2024 'International Tables Vol C Tables 4.2.6.8 and 6.1.1.4'

loop_
_geom_angle_atom_site_label_1
_geom_angle_atom_site_label_2
_geom_angle_atom_site_label_3
_geom_angle
_geom_angle_site_symmetry_1
_geom_angle_site_symmetry_3
N2 C1 S4 178(6) 3_545 .
N1 C2 S3 178(5) . 4_645
N3 C3 C4 125(8) . .
N3 C3 H3 117.8 . .
C4 C3 H3 117.7 . .
C3 C4 C5 120(8) . .
C3 C4 H4 120.1 . .
C5 C4 H4 120.2 . .
C4 C5 C6 119(8) . .
C4 C5 H5 120.7 . .
C6 C5 H5 120.7 . .
C5 C6 C7 118(8) . .
C5 C6 H6 121.2 . .
C7 C6 H6 121.2 . .
N3 C7 C6 122(6) . .
N3 C7 C8 118(6) . .
C6 C7 C8 119(7) . .
C9 C8 C7 128(6) . .
C9 C8 H8 116.3 . .
C7 C8 H8 116.2 . .
C8 C9 C10 128(6) . .
C8 C9 H9 116.0 . .
C10 C9 H9 115.9 . .
C15 C10 C11 117(6) . .
C15 C10 C9 121(6) . .
C11 C10 C9 122(6) . .
C12 C11 C10 125(7) . .
C12 C11 H11 117.7 . .
C10 C11 H11 117.5 . .
C11 C12 C13 120(7) . .
C11 C12 H12 120.2 . .
C13 C12 H12 120.2 . .
N4 C13 C14 111(6) . .
N4 C13 C12 132(7) . .
C14 C13 C12 117(7) . .
C15 C14 C13 120(6) . .
C15 C14 C16 134(6) . .
C13 C14 C16 106(6) . .
C10 C15 C14 122(6) . .
C10 C15 H15 119.3 . .
C14 C15 H15 119.2 . .
C21 C16 C17 121(6) . .
C21 C16 C14 132(6) . .
C17 C16 C14 107(6) . .
C18 C17 N4 129(6) . .
C18 C17 C16 124(6) . .
N4 C17 C16 107(6) . .
C17 C18 C19 114(6) . .
C17 C18 H18 123.0 . .
C19 C18 H18 122.9 . .
C20 C19 C18 122(6) . .
C20 C19 C22 107(6) . .
C18 C19 C22 130(6) . .
C19 C20 C21 124(6) . .
C19 C20 N5 109(6) . .
C21 C20 N5 126(7) . .
C16 C21 C20 114(6) . .
C16 C21 H21 122.8 . .
C20 C21 H21 122.8 . .
C27 C22 C23 122(7) . .
C27 C22 C19 133(7) . .
C23 C22 C19 104(6) . .
N5 C23 C22 111(6) . .
N5 C23 C24 130(7) . .
C22 C23 C24 119(8) . .
C25 C24 C23 119(8) . .
C25 C24 H24 120.5 . .
C23 C24 H24 120.7 . .
C24 C25 C26 121(7) . .
C24 C25 H25 119.6 . .
C26 C25 H25 119.6 . .
C27 C26 C25 119(7) . .
C27 C26 C28 122(7) . .
C25 C26 C28 120(7) . .
C22 C27 C26 120(7) . .
C22 C27 H27 120.1 . .
C26 C27 H27 120.1 . .
C29 C28 C26 127(7) . .
C29 C28 H28 116.2 . .
C26 C28 H28 116.3 . .
C28 C29 C30 126(8) . .
C28 C29 H29 116.8 . .
C30 C29 H29 117.0 . .
N6 C30 C31 121(7) . .
N6 C30 C29 115(7) . .
C31 C30 C29 124(9) . .
C30 C31 C32 118(10) . .
C30 C31 H31 120.7 . .
C32 C31 H31 120.9 . .
C33 C32 C31 122(10) . .
C33 C32 H32 119.1 . .
C31 C32 H32 119.3 . .
C32 C33 C34 118(10) . .
C32 C33 H33 121.3 . .
C34 C33 H33 120.7 . .
N6 C34 C33 123(10) . .
N6 C34 H34 118.4 . .
C33 C34 H34 118.6 . .
C36 C35 N4 122(10) . .
C36 C35 H35A 107.1 . .
N4 C35 H35A 107.0 . .
C36 C35 H35B 106.8 . .
N4 C35 H35B 107.0 . .
H35A C35 H35B 106.7 . .
C35 C36 C41 121(10) . .
C35 C36 C37 125(10) . .
C41 C36 C37 113(10) . .
C35 C36 H36 93.6 . .
C41 C36 H36 93.5 . .
C37 C36 H36 93.5 . .
C38 C37 C36 100(9) . .
C38 C37 H37A 111.8 . .
C36 C37 H37A 111.8 . .
C38 C37 H37B 111.8 . .
C36 C37 H37B 111.7 . .
H37A C37 H37B 109.5 . .
C39 C38 C37 99(9) . .
C39 C38 H38A 111.9 . .
C37 C38 H38A 111.9 . .
C39 C38 H38B 111.9 . .
C37 C38 H38B 111.9 . .
H38A C38 H38B 109.7 . .
C38 C39 C40 99(10) . .
C38 C39 H39A 111.8 . .
C40 C39 H39A 111.9 . .
C38 C39 H39B 111.9 . .
C40 C39 H39B 112.0 . .
H39A C39 H39B 109.7 . .
C39 C40 H40A 109.6 . .
C39 C40 H40B 109.4 . .
H40A C40 H40B 109.5 . .
C39 C40 H40C 109.4 . .
H40A C40 H40C 109.5 . .
H40B C40 H40C 109.5 . .
C36 C41 C42 110(10) . .
C36 C41 H41A 109.8 . .
C42 C41 H41A 109.2 . .
C36 C41 H41B 109.8 . .
C42 C41 H41B 110.0 . .
H41A C41 H41B 108.2 . .
C41 C42 H42A 109.3 . .
C41 C42 H42B 109.1 . .
H42A C42 H42B 109.5 . .
C41 C42 H42C 109.9 . .
H42A C42 H42C 109.5 . .
H42B C42 H42C 109.5 . .
N5 C43 C44 114(10) . .
N5 C43 H43A 109.0 . .
C44 C43 H43A 108.8 . .
N5 C43 H43B 108.7 . .
C44 C43 H43B 108.8 . .
H43A C43 H43B 107.6 . .
C45 C44 C47 92(10) . .
C45 C44 C43 118(10) . .
C47 C44 C43 111(10) . .
C45 C44 H44 111.8 . .
C47 C44 H44 111.4 . .
C43 C44 H44 111.4 . .
C44 C45 C46 122(10) . .
C44 C45 H45A 106.5 . .
C46 C45 H45A 106.7 . .
C44 C45 H45B 107.2 . .
C46 C45 H45B 106.7 . .
H45A C45 H45B 106.6 . .
C45 C46 H46A 109.5 . .
C45 C46 H46B 109.5 . .
H46A C46 H46B 109.5 . .
C45 C46 H46C 109.5 . .
H46A C46 H46C 109.5 . .
H46B C46 H46C 109.5 . .
C48 C47 C44 96(10) . .
C48 C47 H47A 112.6 . .
C44 C47 H47A 112.8 . .
C48 C47 H47B 112.7 . .
C44 C47 H47B 112.4 . .
H47A C47 H47B 110.1 . .
C47 C48 C49 93(10) . .
C47 C48 H48A 113.2 . .
C49 C48 H48A 113.4 . .
C47 C48 H48B 113.1 . .
C49 C48 H48B 113.0 . .
H48A C48 H48B 110.5 . .
C50 C49 C48 94(10) . .
C50 C49 H49A 112.8 . .
C48 C49 H49A 112.7 . .
C50 C49 H49B 113.3 . .
C48 C49 H49B 113.3 . .
H49A C49 H49B 110.4 . .
C49 C50 H50A 109.9 . .
C49 C50 H50B 109.3 . .
H50A C50 H50B 109.5 . .
C49 C50 H50C 109.2 . .
H50A C50 H50C 109.5 . .
H50B C50 H50C 109.5 . .
N1 Cd1 N1 94(2) 2_655 .
N1 Cd1 N3 80.7(19) 2_655 .
N1 Cd1 N3 83.4(18) . .
N1 Cd1 N3 83.4(18) 2_655 2_655
N1 Cd1 N3 80.7(19) . 2_655
N3 Cd1 N3 157(2) . 2_655
N1 Cd1 S4 92.2(13) 2_655 2_655
N1 Cd1 S4 171.2(14) . 2_655
N3 Cd1 S4 103.9(11) . 2_655
N3 Cd1 S4 93.6(13) 2_655 2_655
N1 Cd1 S4 171.2(13) 2_655 .
N1 Cd1 S4 92.2(13) . .
N3 Cd1 S4 93.6(13) . .
N3 Cd1 S4 103.9(11) 2_655 .
S4 Cd1 S4 82.5(7) 2_655 .
N2 Cd2 N2 95(2) 2_655 .
N2 Cd2 N6 81(2) 2_655 2_655
N2 Cd2 N6 84(2) . 2_655
N2 Cd2 N6 84(2) 2_655 .
N2 Cd2 N6 81(2) . .
N6 Cd2 N6 157(3) 2_655 .
N2 Cd2 S3 170.0(14) 2_655 2_655
N2 Cd2 S3 92.5(13) . 2_655
N6 Cd2 S3 93.7(14) 2_655 2_655
N6 Cd2 S3 103.5(13) . 2_655
N2 Cd2 S3 92.5(13) 2_655 .
N2 Cd2 S3 170.0(14) . .
N6 Cd2 S3 103.5(13) 2_655 .
N6 Cd2 S3 93.7(14) . .
S3 Cd2 S3 80.5(6) 2_655 .
C2 N1 Cd1 159(5) . .
C1 N2 Cd2 162(5) 3_455 .
C3 N3 C7 117(6) . .
C3 N3 Cd1 112(5) . .
C7 N3 Cd1 131(4) . .
C13 N4 C17 108(6) . .
C13 N4 C35 127(6) . .
C17 N4 C35 125(6) . .
C23 N5 C20 108(6) . .
C23 N5 C43 127(6) . .
C20 N5 C43 125(6) . .
C30 N6 C34 118(7) . .
C30 N6 Cd2 132(4) . .
C34 N6 Cd2 109(6) . .
C2 S3 Cd2 99.8(18) 4_655 .
C1 S4 Cd1 98.2(18) . .

loop_
_geom_bond_atom_site_label_1
_geom_bond_atom_site_label_2
_geom_bond_distance
_geom_bond_site_symmetry_2
C1 N2 1.12(6) 3_545
C1 S4 1.66(5) .
C2 N1 1.13(6) .
C2 S3 1.65(5) 4_645
C3 N3 1.33(7) .
C3 C4 1.34(10) .
C3 H3 0.9300 .
C4 C5 1.38(12) .
C4 H4 0.9300 .
C5 C6 1.39(10) .
C5 H5 0.9300 .
C6 C7 1.41(10) .
C6 H6 0.9300 .
C7 N3 1.34(9) .
C7 C8 1.48(9) .
C8 C9 1.26(9) .
C8 H8 0.9300 .
C9 C10 1.49(9) .
C9 H9 0.9300 .
C10 C15 1.36(9) .
C10 C11 1.42(10) .
C11 C12 1.27(10) .
C11 H11 0.9300 .
C12 C13 1.44(10) .
C12 H12 0.9300 .
C13 N4 1.36(9) .
C13 C14 1.41(9) .
C14 C15 1.38(9) .
C14 C16 1.43(9) .
C15 H15 0.9300 .
C16 C21 1.40(8) .
C16 C17 1.43(9) .
C17 C18 1.37(9) .
C17 N4 1.42(8) .
C18 C19 1.42(9) .
C18 H18 0.9300 .
C19 C20 1.37(10) .
C19 C22 1.49(9) .
C20 C21 1.40(9) .
C20 N5 1.41(8) .
C21 H21 0.9300 .
C22 C27 1.35(9) .
C22 C23 1.40(10) .
C23 N5 1.38(10) .
C23 C24 1.41(10) .
C24 C25 1.36(11) .
C24 H24 0.9300 .
C25 C26 1.45(11) .
C25 H25 0.9300 .
C26 C27 1.38(10) .
C26 C28 1.44(10) .
C27 H27 0.9300 .
C28 C29 1.32(11) .
C28 H28 0.9300 .
C29 C30 1.48(9) .
C29 H29 0.9300 .
C30 N6 1.33(10) .
C30 C31 1.35(11) .
C31 C32 1.42(14) .
C31 H31 0.9300 .
C32 C33 1.24(15) .
C32 H32 0.9300 .
C33 C34 1.41(13) .
C33 H33 0.9300 .
C34 N6 1.33(9) .
C34 H34 0.9300 .
C35 C36 1.38(14) .
C35 N4 1.45(8) .
C35 H35A 0.9700 .
C35 H35B 0.9700 .
C36 C41 1.48(10) .
C36 C37 1.59(12) .
C36 H36 0.9800 .
C37 C38 1.51(12) .
C37 H37A 0.9700 .
C37 H37B 0.9700 .
C38 C39 1.50(13) .
C38 H38A 0.9700 .
C38 H38B 0.9700 .
C39 C40 1.54(13) .
C39 H39A 0.9700 .
C39 H39B 0.9700 .
C40 H40A 0.9600 .
C40 H40B 0.9600 .
C40 H40C 0.9600 .
C41 C42 1.59(14) .
C41 H41A 0.9700 .
C41 H41B 0.9700 .
C42 H42A 0.9600 .
C42 H42B 0.9600 .
C42 H42C 0.9600 .
C43 N5 1.46(11) .
C43 C44 1.58(18) .
C43 H43A 0.9700 .
C43 H43B 0.9700 .
C44 C45 1.49(13) .
C44 C47 1.55(13) .
C44 H44 0.9800 .
C45 C46 1.55(13) .
C45 H45A 0.9700 .
C45 H45B 0.9700 .
C46 H46A 0.9601 .
C46 H46B 0.9601 .
C46 H46C 0.9601 .
C47 C48 1.43(14) .
C47 H47A 0.9700 .
C47 H47B 0.9700 .
C48 C49 1.57(14) .
C48 H48A 0.9700 .
C48 H48B 0.9700 .
C49 C50 1.47(14) .
C49 H49A 0.9700 .
C49 H49B 0.9700 .
C50 H50A 0.9600 .
C50 H50B 0.9600 .
C50 H50C 0.9600 .
Cd1 N1 2.32(5) 2_655
Cd1 N1 2.32(5) .
Cd1 N3 2.49(5) .
Cd1 N3 2.49(5) 2_655
Cd1 S4 2.684(15) 2_655
Cd1 S4 2.684(15) .
Cd2 N2 2.30(5) 2_655
Cd2 N2 2.30(5) .
Cd2 N6 2.54(7) 2_655
Cd2 N6 2.54(7) .
Cd2 S3 2.688(15) 2_655
Cd2 S3 2.688(15) .
N2 C1 1.12(6) 3_455
S3 C2 1.65(5) 4_655

loop_
_geom_torsion_atom_site_label_1
_geom_torsion_atom_site_label_2
_geom_torsion_atom_site_label_3
_geom_torsion_atom_site_label_4
_geom_torsion
_geom_torsion_site_symmetry_1
_geom_torsion_site_symmetry_4
N3 C3 C4 C5 -3(13) . .
C3 C4 C5 C6 2(14) . .
C4 C5 C6 C7 -1(13) . .
C5 C6 C7 N3 1(11) . .
C5 C6 C7 C8 -176(7) . .
N3 C7 C8 C9 180(7) . .
C6 C7 C8 C9 -4(11) . .
C7 C8 C9 C10 -179(7) . .
C8 C9 C10 C15 -9(14) . .
C8 C9 C10 C11 170(9) . .
C15 C10 C11 C12 -1(17) . .
C9 C10 C11 C12 180(11) . .
C10 C11 C12 C13 4(19) . .
C11 C12 C13 N4 172(11) . .
C11 C12 C13 C14 -4(16) . .
N4 C13 C14 C15 -175(7) . .
C12 C13 C14 C15 2(12) . .
N4 C13 C14 C16 1(9) . .
C12 C13 C14 C16 178(8) . .
C11 C10 C15 C14 -2(12) . .
C9 C10 C15 C14 178(7) . .
C13 C14 C15 C10 1(12) . .
C16 C14 C15 C10 -174(8) . .
C15 C14 C16 C21 -8(14) . .
C13 C14 C16 C21 177(8) . .
C15 C14 C16 C17 174(8) . .
C13 C14 C16 C17 -1(9) . .
C21 C16 C17 C18 4(12) . .
C14 C16 C17 C18 -178(7) . .
C21 C16 C17 N4 -177(6) . .
C14 C16 C17 N4 1(8) . .
N4 C17 C18 C19 177(7) . .
C16 C17 C18 C19 -4(11) . .
C17 C18 C19 C20 2(11) . .
C17 C18 C19 C22 175(7) . .
C18 C19 C20 C21 1(12) . .
C22 C19 C20 C21 -173(7) . .
C18 C19 C20 N5 177(7) . .
C22 C19 C20 N5 2(9) . .
C17 C16 C21 C20 0(10) . .
C14 C16 C21 C20 -178(8) . .
C19 C20 C21 C16 -2(11) . .
N5 C20 C21 C16 -177(7) . .
C20 C19 C22 C27 177(8) . .
C18 C19 C22 C27 3(14) . .
C20 C19 C22 C23 0(8) . .
C18 C19 C22 C23 -175(8) . .
C27 C22 C23 N5 -180(7) . .
C19 C22 C23 N5 -2(9) . .
C27 C22 C23 C24 5(13) . .
C19 C22 C23 C24 -177(8) . .
N5 C23 C24 C25 -178(10) . .
C22 C23 C24 C25 -3(15) . .
C23 C24 C25 C26 -1(17) . .
C24 C25 C26 C27 3(15) . .
C24 C25 C26 C28 -178(10) . .
C23 C22 C27 C26 -2(12) . .
C19 C22 C27 C26 -179(8) . .
C25 C26 C27 C22 -2(12) . .
C28 C26 C27 C22 179(8) . .
C27 C26 C28 C29 -7(14) . .
C25 C26 C28 C29 174(9) . .
C26 C28 C29 C30 -179(8) . .
C28 C29 C30 N6 176(7) . .
C28 C29 C30 C31 -6(12) . .
N6 C30 C31 C32 -1(12) . .
C29 C30 C31 C32 -178(8) . .
C30 C31 C32 C33 0(16) . .
C31 C32 C33 C34 1(17) . .
C32 C33 C34 N6 -2(15) . .
N4 C35 C36 C41 20(20) . .
N4 C35 C36 C37 -173(9) . .
C35 C36 C37 C38 -69(17) . .
C41 C36 C37 C38 98(17) . .
C36 C37 C38 C39 174(15) . .
C37 C38 C39 C40 169(16) . .
C35 C36 C41 C42 -154(21) . .
C37 C36 C41 C42 38(28) . .
N5 C43 C44 C45 -54(17) . .
N5 C43 C44 C47 -158(9) . .
C47 C44 C45 C46 -71(20) . .
C43 C44 C45 C46 175(13) . .
C45 C44 C47 C48 145(18) . .
C43 C44 C47 C48 -94(18) . .
C44 C47 C48 C49 161(16) . .
C47 C48 C49 C50 145(18) . .
S3 C2 N1 Cd1 164(100) 4_645 .
N1 Cd1 N1 C2 -146(15) 2_655 .
N3 Cd1 N1 C2 133(14) . .
N3 Cd1 N1 C2 -64(14) 2_655 .
S4 Cd1 N1 C2 -13(22) 2_655 .
S4 Cd1 N1 C2 40(14) . .
N2 Cd2 N2 C1 -163(20) 2_655 3_455
N6 Cd2 N2 C1 117(19) 2_655 3_455
N6 Cd2 N2 C1 -80(19) . 3_455
S3 Cd2 N2 C1 24(19) 2_655 3_455
S3 Cd2 N2 C1 -22(27) . 3_455
C4 C3 N3 C7 3(10) . .
C4 C3 N3 Cd1 -168(6) . .
C6 C7 N3 C3 -2(9) . .
C8 C7 N3 C3 175(5) . .
C6 C7 N3 Cd1 168(5) . .
C8 C7 N3 Cd1 -16(8) . .
N1 Cd1 N3 C3 -54(4) 2_655 .
N1 Cd1 N3 C3 41(4) . .
N3 Cd1 N3 C3 -6(4) 2_655 .
S4 Cd1 N3 C3 -144(4) 2_655 .
S4 Cd1 N3 C3 133(4) . .
N1 Cd1 N3 C7 136(5) 2_655 .
N1 Cd1 N3 C7 -129(5) . .
N3 Cd1 N3 C7 -176(5) 2_655 .
S4 Cd1 N3 C7 46(5) 2_655 .
S4 Cd1 N3 C7 -37(5) . .
C14 C13 N4 C17 -1(10) . .
C12 C13 N4 C17 -177(9) . .
C14 C13 N4 C35 -178(8) . .
C12 C13 N4 C35 6(16) . .
C18 C17 N4 C13 179(8) . .
C16 C17 N4 C13 0(9) . .
C18 C17 N4 C35 -3(14) . .
C16 C17 N4 C35 178(8) . .
C36 C35 N4 C13 84(13) . .
C36 C35 N4 C17 -93(12) . .
C22 C23 N5 C20 3(9) . .
C24 C23 N5 C20 178(10) . .
C22 C23 N5 C43 175(8) . .
C24 C23 N5 C43 -10(16) . .
C19 C20 N5 C23 -3(9) . .
C21 C20 N5 C23 172(8) . .
C19 C20 N5 C43 -175(8) . .
C21 C20 N5 C43 0(13) . .
C44 C43 N5 C23 103(11) . .
C44 C43 N5 C20 -87(12) . .
C31 C30 N6 C34 0(10) . .
C29 C30 N6 C34 178(6) . .
C31 C30 N6 Cd2 168(6) . .
C29 C30 N6 Cd2 -15(9) . .
C33 C34 N6 C30 1(11) . .
C33 C34 N6 Cd2 -169(7) . .
N2 Cd2 N6 C30 -127(6) 2_655 .
N2 Cd2 N6 C30 136(6) . .
N6 Cd2 N6 C30 -175(6) 2_655 .
S3 Cd2 N6 C30 46(6) 2_655 .
S3 Cd2 N6 C30 -35(6) . .
N2 Cd2 N6 C34 41(5) 2_655 .
N2 Cd2 N6 C34 -55(5) . .
N6 Cd2 N6 C34 -7(4) 2_655 .
S3 Cd2 N6 C34 -146(4) 2_655 .
S3 Cd2 N6 C34 133(5) . .
N2 Cd2 S3 C2 -18(3) 2_655 4_655
N2 Cd2 S3 C2 -160(9) . 4_655
N6 Cd2 S3 C2 63(2) 2_655 4_655
N6 Cd2 S3 C2 -103(2) . 4_655
S3 Cd2 S3 C2 154(2) 2_655 4_655
N2 C1 S4 Cd1 163(100) 3_545 .
N1 Cd1 S4 C1 -159(9) 2_655 .
N1 Cd1 S4 C1 -25(3) . .
N3 Cd1 S4 C1 -109(2) . .
N3 Cd1 S4 C1 56(2) 2_655 .
S4 Cd1 S4 C1 148(2) 2_655 .
